data_4510981
loop_
_publ_author_name
'Zhang, Gao'
'Yao, Shi-Yan'
'Guo, Dong-Wei'
'Tian, Yun-Qi'

_publ_section_title
;
 Noncentrosymmetric and Homochiral Metal&#x2212;Organic Frameworks of
 (S)-2-(1H-Imidazole1-yl) Propionic Acid
;
_journal_issue 5
_journal_name_full 'Crystal Growth &amp; Design'
_journal_page_first 2355
_journal_paper_doi 10.1021/cg1001368
_journal_volume 10
_journal_year 2010
_chemical_absolute_configuration rm
_chemical_formula_moiety Zn(C6H7N2O2)2
_chemical_formula_sum 'C12 H14 N4 O4 Zn'
_chemical_formula_weight 343.64
_chemical_name_common 'Znic 2-(1H-imidazole-yl) propinate'
_chemical_name_systematic
; 
 ? 
;
_space_group_IT_number 19
_symmetry_cell_setting orthorhombic
_symmetry_space_group_name_Hall 'P 2ac 2ab'
_symmetry_space_group_name_H-M 'P 21 21 21'
_atom_sites_solution_hydrogens geom
_atom_sites_solution_primary direct
_atom_sites_solution_secondary difmap
_audit_creation_method SHELXL-97
_cell_angle_alpha 90.00
_cell_angle_beta 90.00
_cell_angle_gamma 90.00
_cell_formula_units_Z 4
_cell_length_a 8.4470(12)
_cell_length_b 12.5254(17)
_cell_length_c 13.3182(18)
_cell_measurement_temperature 293(2)
_cell_measurement_theta_max none
_cell_measurement_theta_min none
_cell_volume 1409.1(3)
_computing_cell_refinement 'Bruker SAINT'
_computing_data_collection 'Bruker SMART'
_computing_data_reduction 'Bruker SAINT'
_computing_molecular_graphics 'Bruker SHELXTL'
_computing_publication_material 'Bruker SHELXTL'
_computing_structure_refinement 'SHELXL-97 (Sheldrick, 1997)'
_computing_structure_solution 'SHELXS-97 (Sheldrick, 1990)'
_diffrn_ambient_temperature 293(2)
_diffrn_measured_fraction_theta_full 1.000
_diffrn_measured_fraction_theta_max 1.000
_diffrn_measurement_device_type 'Bruker SMART CCD area detector'
_diffrn_measurement_method 'phi and omega scans'
_diffrn_radiation_monochromator graphite
_diffrn_radiation_source 'fine-focus sealed tube'
_diffrn_radiation_type MoK\a
_diffrn_radiation_wavelength 0.71073
_diffrn_reflns_av_R_equivalents 0.0238
_diffrn_reflns_av_sigmaI/netI 0.0356
_diffrn_reflns_limit_h_max 7
_diffrn_reflns_limit_h_min -10
_diffrn_reflns_limit_k_max 14
_diffrn_reflns_limit_k_min -14
_diffrn_reflns_limit_l_max 15
_diffrn_reflns_limit_l_min -15
_diffrn_reflns_number 7003
_diffrn_reflns_theta_full 24.99
_diffrn_reflns_theta_max 24.99
_diffrn_reflns_theta_min 2.23
_diffrn_standards_decay_% 0
_exptl_absorpt_coefficient_mu 1.764
_exptl_absorpt_correction_T_max 0.7419
_exptl_absorpt_correction_T_min 0.4606
_exptl_absorpt_correction_type 'empirical used sadabs'
_exptl_crystal_colour colorless
_exptl_crystal_density_diffrn 1.620
_exptl_crystal_density_method 'not measured'
_exptl_crystal_description none
_exptl_crystal_F_000 704
_exptl_crystal_size_max 0.52
_exptl_crystal_size_mid 0.30
_exptl_crystal_size_min 0.18
_refine_diff_density_max 0.162
_refine_diff_density_min -0.177
_refine_diff_density_rms 0.042
_refine_ls_abs_structure_details 'Flack H D (1983), Acta Cryst. A39, 876-881'
_refine_ls_abs_structure_Flack 0.006(10)
_refine_ls_extinction_method none
_refine_ls_goodness_of_fit_ref 1.040
_refine_ls_hydrogen_treatment constr
_refine_ls_matrix_type full
_refine_ls_number_parameters 190
_refine_ls_number_reflns 2461
_refine_ls_number_restraints 0
_refine_ls_restrained_S_all 1.040
_refine_ls_R_factor_all 0.0228
_refine_ls_R_factor_gt 0.0208
_refine_ls_shift/su_max 0.001
_refine_ls_shift/su_mean 0.000
_refine_ls_structure_factor_coef Fsqd
_refine_ls_weighting_details 'calc w=1/[\s^2^(Fo^2^)+(0.0176P)^2^+0.0582P] where P=(Fo^2^+2Fc^2^)/3'
_refine_ls_weighting_scheme calc
_refine_ls_wR_factor_gt 0.0483
_refine_ls_wR_factor_ref 0.0490
_reflns_number_gt 2336
_reflns_number_total 2461
_reflns_threshold_expression >2sigma(I)
_cod_data_source_file 3.CIF
_cod_data_source_block 3
_cod_original_sg_symbol_H-M P2(1)2(1)2(1)
_cod_database_code 4510981

loop_
_symmetry_equiv_pos_as_xyz
'x, y, z'
'-x+1/2, -y, z+1/2'
'-x, y+1/2, -z+1/2'
'x+1/2, -y+1/2, -z'

loop_
_atom_site_label
_atom_site_type_symbol
_atom_site_fract_x
_atom_site_fract_y
_atom_site_fract_z
_atom_site_U_iso_or_equiv
_atom_site_adp_type
_atom_site_occupancy
_atom_site_symmetry_multiplicity
_atom_site_calc_flag
_atom_site_refinement_flags
Zn1 Zn 0.11311(3) 0.53659(2) 0.733629(18) 0.02684(8) Uani 1 1 d .
O1 O 0.0259(2) 0.61003(15) 0.84877(13) 0.0416(4) Uani 1 1 d .
O2 O -0.1734(2) 0.49564(16) 0.85883(13) 0.0530(6) Uani 1 1 d .
O3 O 0.7738(2) 0.14123(15) 0.84927(12) 0.0419(5) Uani 1 1 d .
O4 O 0.5897(2) 0.14327(18) 0.73324(14) 0.0666(6) Uani 1 1 d .
N1 N -0.4760(2) 0.52336(18) 1.12296(13) 0.0313(5) Uani 1 1 d .
N2 N -0.2945(2) 0.59483(16) 1.02576(13) 0.0275(4) Uani 1 1 d .
N3 N 0.2347(2) 0.40498(15) 0.77229(14) 0.0297(4) Uani 1 1 d .
N4 N 0.4131(2) 0.29415(16) 0.82968(14) 0.0303(5) Uani 1 1 d .
C1 C -0.5434(3) 0.5505(2) 1.03182(16) 0.0382(6) Uani 1 1 d .
H1A H -0.6487 0.5399 1.0143 0.046 Uiso 1 1 calc R
C2 C -0.4322(3) 0.5949(2) 0.97246(17) 0.0356(6) Uani 1 1 d .
H2A H -0.4467 0.6205 0.9076 0.043 Uiso 1 1 calc R
C3 C -0.3264(3) 0.5517(2) 1.11631(16) 0.0297(5) Uani 1 1 d .
H3A H -0.2524 0.5432 1.1674 0.036 Uiso 1 1 calc R
C4 C -0.1411(3) 0.63218(19) 0.98641(16) 0.0302(5) Uani 1 1 d .
H4A H -0.1536 0.7075 0.9681 0.036 Uiso 1 1 calc R
C5 C -0.0107(3) 0.6259(3) 1.06381(19) 0.0470(7) Uani 1 1 d .
H5A H -0.0417 0.6647 1.1228 0.070 Uiso 1 1 calc R
H5B H 0.0844 0.6564 1.0367 0.070 Uiso 1 1 calc R
H5C H 0.0079 0.5526 1.0811 0.070 Uiso 1 1 calc R
C6 C -0.0968(3) 0.57067(19) 0.88988(16) 0.0318(5) Uani 1 1 d .
C7 C 0.1779(3) 0.30324(19) 0.7644(2) 0.0371(6) Uani 1 1 d .
H7A H 0.0791 0.2846 0.7390 0.044 Uiso 1 1 calc R
C8 C 0.3776(3) 0.39624(18) 0.81207(15) 0.0295(5) Uani 1 1 d .
H8A H 0.4442 0.4535 0.8259 0.035 Uiso 1 1 calc R
C9 C 0.2864(3) 0.2344(2) 0.79886(18) 0.0406(7) Uani 1 1 d .
H9A H 0.2773 0.1604 0.8014 0.049 Uiso 1 1 calc R
C10 C 0.5591(3) 0.2557(2) 0.87810(17) 0.0353(6) Uani 1 1 d .
H10A H 0.6302 0.3169 0.8862 0.042 Uiso 1 1 calc R
C11 C 0.5230(4) 0.2117(3) 0.9821(2) 0.0691(11) Uani 1 1 d .
H11B H 0.4699 0.2653 1.0211 0.104 Uiso 1 1 calc R
H11C H 0.6200 0.1921 1.0147 0.104 Uiso 1 1 calc R
H11A H 0.4562 0.1501 0.9761 0.104 Uiso 1 1 calc R
C12 C 0.6440(3) 0.1730(2) 0.81311(17) 0.0320(6) Uani 1 1 d .

loop_
_atom_site_aniso_label
_atom_site_aniso_U_11
_atom_site_aniso_U_22
_atom_site_aniso_U_33
_atom_site_aniso_U_23
_atom_site_aniso_U_13
_atom_site_aniso_U_12
Zn1 0.02240(13) 0.03122(15) 0.02691(12) 0.00204(11) -0.00106(10) 0.00050(12)
O1 0.0387(10) 0.0435(11) 0.0427(9) -0.0019(9) 0.0174(8) 0.0020(9)
O2 0.0562(13) 0.0555(14) 0.0474(11) -0.0196(9) 0.0143(9) -0.0140(10)
O3 0.0354(10) 0.0518(12) 0.0385(9) -0.0130(9) -0.0078(8) 0.0179(9)
O4 0.0633(13) 0.0880(16) 0.0486(11) -0.0365(12) -0.0263(12) 0.0398(12)
N1 0.0249(10) 0.0411(13) 0.0279(10) -0.0027(10) 0.0033(8) -0.0013(10)
N2 0.0245(10) 0.0342(12) 0.0238(9) -0.0001(9) 0.0016(8) -0.0009(9)
N3 0.0274(10) 0.0295(11) 0.0322(9) -0.0019(9) -0.0029(9) 0.0025(8)
N4 0.0290(11) 0.0297(12) 0.0322(10) -0.0042(8) -0.0048(9) 0.0049(9)
C1 0.0266(12) 0.0550(19) 0.0331(12) -0.0022(13) -0.0040(10) 0.0006(13)
C2 0.0325(14) 0.0477(16) 0.0266(12) 0.0020(11) -0.0044(10) 0.0034(12)
C3 0.0272(12) 0.0362(15) 0.0257(11) 0.0012(11) -0.0002(9) 0.0012(11)
C4 0.0297(14) 0.0304(14) 0.0304(11) -0.0005(10) 0.0058(10) -0.0013(10)
C5 0.0335(16) 0.066(2) 0.0418(15) -0.0044(14) 0.0013(12) -0.0110(14)
C6 0.0348(14) 0.0317(14) 0.0290(11) 0.0044(10) 0.0019(11) 0.0064(12)
C7 0.0292(12) 0.0339(14) 0.0482(14) -0.0027(12) -0.0082(12) -0.0015(10)
C8 0.0300(12) 0.0276(13) 0.0310(11) -0.0057(9) -0.0017(11) 0.0008(12)
C9 0.0398(15) 0.0265(15) 0.0554(17) -0.0010(12) -0.0027(12) -0.0019(12)
C10 0.0342(14) 0.0387(15) 0.0331(13) -0.0089(11) -0.0105(10) 0.0115(11)
C11 0.076(2) 0.101(3) 0.0303(15) -0.0013(17) 0.0011(15) 0.051(2)
C12 0.0331(15) 0.0341(15) 0.0288(12) -0.0014(10) -0.0021(10) 0.0052(11)

loop_
_atom_type_symbol
_atom_type_description
_atom_type_scat_dispersion_real
_atom_type_scat_dispersion_imag
_atom_type_scat_source
C C 0.0033 0.0016 'International Tables Vol C Tables 4.2.6.8 and 6.1.1.4'
H H 0.0000 0.0000 'International Tables Vol C Tables 4.2.6.8 and 6.1.1.4'
N N 0.0061 0.0033 'International Tables Vol C Tables 4.2.6.8 and 6.1.1.4'
O O 0.0106 0.0060 'International Tables Vol C Tables 4.2.6.8 and 6.1.1.4'
Zn Zn 0.2839 1.4301 'International Tables Vol C Tables 4.2.6.8 and 6.1.1.4'

loop_
_geom_angle_atom_site_label_1
_geom_angle_atom_site_label_2
_geom_angle_atom_site_label_3
_geom_angle
_geom_angle_site_symmetry_1
_geom_angle_site_symmetry_3
O1 Zn1 O3 108.29(8) . 3_656
O1 Zn1 N3 112.44(8) . .
O3 Zn1 N3 116.32(8) 3_656 .
O1 Zn1 N1 122.49(8) . 2_464
O3 Zn1 N1 96.71(7) 3_656 2_464
N3 Zn1 N1 100.09(8) . 2_464
C6 O1 Zn1 117.87(16) . .
C12 O3 Zn1 114.77(15) . 3_646
C3 N1 C1 105.63(19) . .
C3 N1 Zn1 134.46(15) . 2_465
C1 N1 Zn1 119.76(16) . 2_465
C3 N2 C2 107.19(19) . .
C3 N2 C4 128.36(19) . .
C2 N2 C4 124.41(18) . .
C8 N3 C7 105.93(19) . .
C8 N3 Zn1 129.57(16) . .
C7 N3 Zn1 124.47(15) . .
C8 N4 C9 107.2(2) . .
C8 N4 C10 125.4(2) . .
C9 N4 C10 127.4(2) . .
C2 C1 N1 109.3(2) . .
C2 C1 H1A 125.4 . .
N1 C1 H1A 125.4 . .
C1 C2 N2 106.8(2) . .
C1 C2 H2A 126.6 . .
N2 C2 H2A 126.6 . .
N1 C3 N2 111.11(19) . .
N1 C3 H3A 124.4 . .
N2 C3 H3A 124.4 . .
N2 C4 C5 112.45(18) . .
N2 C4 C6 110.5(2) . .
C5 C4 C6 111.4(2) . .
N2 C4 H4A 107.4 . .
C5 C4 H4A 107.4 . .
C6 C4 H4A 107.4 . .
C4 C5 H5A 109.5 . .
C4 C5 H5B 109.5 . .
H5A C5 H5B 109.5 . .
C4 C5 H5C 109.5 . .
H5A C5 H5C 109.5 . .
H5B C5 H5C 109.5 . .
O2 C6 O1 126.0(2) . .
O2 C6 C4 122.7(2) . .
O1 C6 C4 111.3(2) . .
C9 C7 N3 109.5(2) . .
C9 C7 H7A 125.3 . .
N3 C7 H7A 125.3 . .
N3 C8 N4 110.8(2) . .
N3 C8 H8A 124.6 . .
N4 C8 H8A 124.6 . .
C7 C9 N4 106.6(2) . .
C7 C9 H9A 126.7 . .
N4 C9 H9A 126.7 . .
N4 C10 C11 110.4(2) . .
N4 C10 C12 111.51(18) . .
C11 C10 C12 111.4(2) . .
N4 C10 H10A 107.8 . .
C11 C10 H10A 107.8 . .
C12 C10 H10A 107.8 . .
C10 C11 H11B 109.5 . .
C10 C11 H11C 109.5 . .
H11B C11 H11C 109.5 . .
C10 C11 H11A 109.5 . .
H11B C11 H11A 109.5 . .
H11C C11 H11A 109.5 . .
O4 C12 O3 124.4(2) . .
O4 C12 C10 121.7(2) . .
O3 C12 C10 113.9(2) . .

loop_
_geom_bond_atom_site_label_1
_geom_bond_atom_site_label_2
_geom_bond_distance
_geom_bond_site_symmetry_2
Zn1 O1 1.9340(17) .
Zn1 O3 1.9619(17) 3_656
Zn1 N3 2.0093(18) .
Zn1 N1 2.0192(19) 2_464
O1 C6 1.271(3) .
O2 C6 1.214(3) .
O3 C12 1.262(3) .
O3 Zn1 1.9619(16) 3_646
O4 C12 1.216(3) .
N1 C3 1.316(3) .
N1 C1 1.383(3) .
N1 Zn1 2.0192(18) 2_465
N2 C3 1.349(3) .
N2 C2 1.363(3) .
N2 C4 1.474(3) .
N3 C8 1.323(3) .
N3 C7 1.366(3) .
N4 C8 1.334(3) .
N4 C9 1.370(3) .
N4 C10 1.473(3) .
C1 C2 1.347(3) .
C1 H1A 0.9300 .
C2 H2A 0.9300 .
C3 H3A 0.9300 .
C4 C5 1.510(3) .
C4 C6 1.545(3) .
C4 H4A 0.9800 .
C5 H5A 0.9600 .
C5 H5B 0.9600 .
C5 H5C 0.9600 .
C7 C9 1.340(3) .
C7 H7A 0.9300 .
C8 H8A 0.9300 .
C9 H9A 0.9300 .
C10 C11 1.521(4) .
C10 C12 1.528(3) .
C10 H10A 0.9800 .
C11 H11B 0.9600 .
C11 H11C 0.9600 .
C11 H11A 0.9600 .
